data_7126000
loop_
_publ_author_name
'Li, Xingjun'
'Wang, Jiang'
'Xie, Xiong'
'Dai, Wenhao'
'Han, Xu'
'Chen, Kaixian'
'Liu, Hong'

_publ_section_title
;
 Ir(iii)-Catalyzed direct C-H functionalization of N-phenylacetamide with
 \a-diazo quinones: a novel strategy for producing
 2-hydroxy-2'-amino-1,2'-biaryl scaffolds.
;
_journal_issue 23
_journal_name_full 'Chemical communications (Cambridge, England)'
_journal_page_first 3441
_journal_page_last 3444
_journal_paper_doi 10.1039/c9cc08297b
_journal_volume 56
_journal_year 2020
_chemical_formula_moiety 'C18 H18 Br N O2'
_chemical_formula_sum 'C18 H18 Br N O2'
_chemical_formula_weight 360.24
_space_group_crystal_system orthorhombic
_space_group_IT_number 29
_space_group_name_Hall 'P 2c -2ac'
_space_group_name_H-M_alt 'P c a 21'
_atom_sites_solution_hydrogens geom
_atom_sites_solution_primary dual
_audit_block_doi 10.5517/ccdc.csd.cc248w3f
_audit_creation_date 2019-12-30
_audit_creation_method
;
Olex2 1.2
(compiled 2018.05.29 svn.r3508 for OlexSys, GUI svn.r5506)
;
_audit_update_record
;
2019-12-30 deposited with the CCDC.	2020-02-11 downloaded from the CCDC.
;
_cell_angle_alpha 90
_cell_angle_beta 90
_cell_angle_gamma 90
_cell_formula_units_Z 4
_cell_length_a 11.5591(3)
_cell_length_b 7.9650(2)
_cell_length_c 17.2106(5)
_cell_measurement_reflns_used 7062
_cell_measurement_temperature 170
_cell_measurement_theta_max 26.367
_cell_measurement_theta_min 2.557
_cell_volume 1584.55(7)
_computing_cell_refinement 'SAINT V8.38A (?, 2016)'
_computing_data_reduction 'SAINT V8.38A (?, 2016)'
_computing_molecular_graphics 'Olex2 (Dolomanov et al., 2009)'
_computing_publication_material 'Olex2 (Dolomanov et al., 2009)'
_computing_structure_refinement 'ShelXL (Sheldrick, 2015)'
_computing_structure_solution 'ShelXT (Sheldrick, 2015)'
_diffrn_ambient_temperature 170.0
_diffrn_measured_fraction_theta_full 0.997
_diffrn_measured_fraction_theta_max 0.997
_diffrn_measurement_device_type 'D8 VENTURE '
_diffrn_measurement_method '\f and \w scans'
_diffrn_radiation_type MoK\a
_diffrn_radiation_wavelength 0.71073
_diffrn_reflns_av_R_equivalents 0.0439
_diffrn_reflns_av_unetI/netI 0.0433
_diffrn_reflns_Laue_measured_fraction_full 0.997
_diffrn_reflns_Laue_measured_fraction_max 0.997
_diffrn_reflns_limit_h_max 14
_diffrn_reflns_limit_h_min -14
_diffrn_reflns_limit_k_max 9
_diffrn_reflns_limit_k_min -9
_diffrn_reflns_limit_l_max 18
_diffrn_reflns_limit_l_min -21
_diffrn_reflns_number 17118
_diffrn_reflns_point_group_measured_fraction_full 0.938
_diffrn_reflns_point_group_measured_fraction_max 0.930
_diffrn_reflns_theta_full 25.242
_diffrn_reflns_theta_max 26.385
_diffrn_reflns_theta_min 2.367
_diffrn_standards_number 0
_exptl_absorpt_coefficient_mu 2.601
_exptl_absorpt_correction_T_max 0.7454
_exptl_absorpt_correction_T_min 0.5488
_exptl_absorpt_correction_type multi-scan
_exptl_absorpt_process_details
'SADABS-2016/2 (Bruker,2016/2) was used for absorption correction. wR2(int) was 0.0955 before and 0.0747 after correction. The Ratio of minimum to maximum transmission is 0.7362. The \l/2 correction factor is Not present.'
_exptl_crystal_colour colourless
_exptl_crystal_colour_primary colourless
_exptl_crystal_density_diffrn 1.510
_exptl_crystal_description block
_exptl_crystal_F_000 736
_exptl_crystal_size_max 0.19
_exptl_crystal_size_mid 0.12
_exptl_crystal_size_min 0.08
_refine_diff_density_max 0.667
_refine_diff_density_min -0.516
_refine_diff_density_rms 0.060
_refine_ls_abs_structure_details
;
 Flack x determined using 1070 quotients [(I+)-(I-)]/[(I+)+(I-)]
 (Parsons, Flack and Wagner, Acta Cryst. B69 (2013) 249-259).
;
_refine_ls_abs_structure_Flack 0.004(6)
_refine_ls_extinction_method none
_refine_ls_goodness_of_fit_ref 1.047
_refine_ls_hydrogen_treatment constr
_refine_ls_matrix_type full
_refine_ls_number_parameters 201
_refine_ls_number_reflns 3027
_refine_ls_number_restraints 1
_refine_ls_restrained_S_all 1.047
_refine_ls_R_factor_all 0.0382
_refine_ls_R_factor_gt 0.0314
_refine_ls_shift/su_max 0.001
_refine_ls_shift/su_mean 0.000
_refine_ls_structure_factor_coef Fsqd
_refine_ls_weighting_details 'w=1/[\s^2^(Fo^2^)+(0.0250P)^2^+1.0224P] where P=(Fo^2^+2Fc^2^)/3'
_refine_ls_weighting_scheme calc
_refine_ls_wR_factor_gt 0.0688
_refine_ls_wR_factor_ref 0.0722
_reflns_Friedel_coverage 0.801
_reflns_Friedel_fraction_full 0.874
_reflns_Friedel_fraction_max 0.858
_reflns_number_gt 2726
_reflns_number_total 3027
_reflns_threshold_expression 'I > 2\s(I)'
_cod_data_source_file c9cc08297b2.cif
_cod_data_source_block zz_CCDC1
_cod_depositor_comments 'Adding full bibliography for 7125998--7126001.cif.'
_cod_database_code 7126000
_shelx_shelxl_version_number 2018/3
_shelx_space_group_comment
;
The symmetry employed for this shelxl refinement is uniquely defined
by the following loop, which should always be used as a source of
symmetry information in preference to the above space-group names.
They are only intended as comments.
;
_shelx_estimated_absorpt_t_max 0.819
_shelx_estimated_absorpt_t_min 0.638
_olex2_refinement_description
;
1. Fixed Uiso
 At 1.2 times of:
  All C(H) groups, All C(H,H) groups, All N(H) groups
 At 1.5 times of:
  All C(H,H,H) groups, All O(H) groups
2.a Secondary CH2 refined with riding coordinates:
 C13(H13A,H13B), C16(H16A,H16B), C14(H14A,H14B), C15(H15A,H15B)
2.b Aromatic/amide H refined with riding coordinates:
 N1(H1A), C8(H8), C9(H9), C2(H2), C6(H6), C5(H5)
2.c Idealised Me refined as rotating group:
 C17(H17A,H17B,H17C)
2.d Idealised tetrahedral OH refined as rotating group:
 O1(H1)
;
_olex2_submission_special_instructions 'No special instructions were received'

loop_
_space_group_symop_operation_xyz
'x, y, z'
'-x, -y, z+1/2'
'x+1/2, -y, z'
'-x+1/2, y, z+1/2'

loop_
_atom_site_label
_atom_site_type_symbol
_atom_site_fract_x
_atom_site_fract_y
_atom_site_fract_z
_atom_site_U_iso_or_equiv
_atom_site_adp_type
_atom_site_occupancy
_atom_site_site_symmetry_order
_atom_site_calc_flag
_atom_site_refinement_flags_posn
_atom_site_refinement_flags_adp
_atom_site_refinement_flags_occupancy
_atom_site_disorder_assembly
_atom_site_disorder_group
Br1 Br 0.84585(4) 0.05963(6) 0.22384(4) 0.03517(15) Uani 1 1 d . . . . .
O1 O 0.8247(2) 0.2675(4) 0.51115(19) 0.0252(7) Uani 1 1 d . . . . .
H1 H 0.895909 0.271128 0.501522 0.038 Uiso 1 1 calc GR . . . .
O2 O 0.5442(3) 0.7098(4) 0.4744(2) 0.0348(8) Uani 1 1 d . . . . .
N1 N 0.6654(3) 0.5148(4) 0.5258(2) 0.0206(7) Uani 1 1 d . . . . .
H1A H 0.738516 0.493305 0.536097 0.025 Uiso 1 1 calc R . . . .
C1 C 0.7644(4) 0.1061(5) 0.3174(3) 0.0245(10) Uani 1 1 d . . . . .
C18 C 0.6428(3) 0.6532(5) 0.4838(3) 0.0219(9) Uani 1 1 d . . . . .
C10 C 0.4279(4) 0.3304(6) 0.6446(3) 0.0262(10) Uani 1 1 d . . . . .
C12 C 0.5816(3) 0.3994(5) 0.5554(3) 0.0196(9) Uani 1 1 d . . . . .
C8 C 0.4948(4) 0.1270(6) 0.5513(3) 0.0231(9) Uani 1 1 d . . . . .
H8 H 0.489719 0.017313 0.529820 0.028 Uiso 1 1 calc R . . . .
C3 C 0.7671(3) 0.2090(5) 0.4478(2) 0.0201(9) Uani 1 1 d . . . . .
C9 C 0.4213(4) 0.1722(6) 0.6112(3) 0.0263(10) Uani 1 1 d . . . . .
H9 H 0.365648 0.094018 0.629658 0.032 Uiso 1 1 calc R . . . .
C2 C 0.8253(4) 0.1693(5) 0.3796(3) 0.0228(9) Uani 1 1 d . . . . .
H2 H 0.906570 0.185640 0.375910 0.027 Uiso 1 1 calc R . . . .
C6 C 0.6458(4) 0.0783(5) 0.3210(3) 0.0257(10) Uani 1 1 d . . . . .
H6 H 0.605161 0.030759 0.278332 0.031 Uiso 1 1 calc R . . . .
C11 C 0.5104(4) 0.4455(5) 0.6171(3) 0.0225(9) Uani 1 1 d . . . . .
C13 C 0.5233(4) 0.6091(6) 0.6606(3) 0.0297(11) Uani 1 1 d . . . . .
H13A H 0.459678 0.686454 0.646358 0.036 Uiso 1 1 calc R . . . .
H13B H 0.597606 0.663103 0.646795 0.036 Uiso 1 1 calc R . . . .
C7 C 0.5759(3) 0.2394(5) 0.5218(3) 0.0197(8) Uani 1 1 d . . . . .
C5 C 0.5893(4) 0.1221(5) 0.3885(3) 0.0230(9) Uani 1 1 d . . . . .
H5 H 0.508093 0.105249 0.391456 0.028 Uiso 1 1 calc R . . . .
C17 C 0.7456(4) 0.7350(6) 0.4467(3) 0.0310(11) Uani 1 1 d . . . . .
H17A H 0.738996 0.726750 0.390088 0.046 Uiso 1 1 calc GR . . . .
H17B H 0.816326 0.678215 0.463873 0.046 Uiso 1 1 calc GR . . . .
H17C H 0.748612 0.853416 0.461978 0.046 Uiso 1 1 calc GR . . . .
C4 C 0.6460(3) 0.1901(5) 0.4528(3) 0.0203(9) Uani 1 1 d . . . . .
C16 C 0.5198(5) 0.5732(7) 0.7473(3) 0.0422(15) Uani 1 1 d . . . . .
H16A H 0.588649 0.506186 0.761710 0.051 Uiso 1 1 calc R . . . .
H16B H 0.523681 0.680799 0.776013 0.051 Uiso 1 1 calc R . . . .
C14 C 0.3535(4) 0.3837(8) 0.7115(4) 0.0453(15) Uani 1 1 d . . . . .
H14A H 0.288991 0.452301 0.691001 0.054 Uiso 1 1 calc R . . . .
H14B H 0.319463 0.281931 0.735337 0.054 Uiso 1 1 calc R . . . .
C15 C 0.4118(7) 0.4791(11) 0.7720(5) 0.088(3) Uani 1 1 d . . . . .
H15A H 0.432964 0.401009 0.814441 0.105 Uiso 1 1 calc R . . . .
H15B H 0.356135 0.561271 0.793642 0.105 Uiso 1 1 calc R . . . .

loop_
_atom_site_aniso_label
_atom_site_aniso_U_11
_atom_site_aniso_U_22
_atom_site_aniso_U_33
_atom_site_aniso_U_23
_atom_site_aniso_U_13
_atom_site_aniso_U_12
Br1 0.0283(2) 0.0474(3) 0.0297(2) -0.0098(3) 0.0076(3) -0.0065(2)
O1 0.0144(15) 0.0337(17) 0.0277(18) -0.0027(14) -0.0040(13) 0.0029(14)
O2 0.0189(17) 0.0365(18) 0.049(2) 0.0155(17) -0.0023(15) 0.0038(14)
N1 0.0123(17) 0.0219(16) 0.0276(19) 0.0020(16) -0.0023(15) 0.0000(13)
C1 0.025(2) 0.023(2) 0.025(3) -0.0017(18) 0.0050(19) -0.0001(18)
C18 0.019(2) 0.021(2) 0.025(2) 0.0045(18) -0.0009(18) -0.0010(17)
C10 0.024(2) 0.031(2) 0.024(2) 0.0007(18) 0.0017(19) -0.0050(19)
C12 0.014(2) 0.022(2) 0.023(2) 0.0039(17) -0.0018(16) -0.0006(16)
C8 0.024(2) 0.023(2) 0.023(2) 0.0016(18) -0.0022(18) -0.0046(18)
C3 0.016(2) 0.0178(19) 0.027(2) 0.0011(16) -0.0011(18) -0.0002(16)
C9 0.024(2) 0.033(2) 0.022(2) 0.0039(19) -0.0017(19) -0.0095(19)
C2 0.016(2) 0.022(2) 0.031(2) -0.0001(18) 0.0010(17) -0.0016(17)
C6 0.024(2) 0.027(2) 0.026(2) -0.0021(18) -0.0028(19) -0.0022(19)
C11 0.019(2) 0.025(2) 0.024(2) 0.0033(19) 0.0012(17) -0.0012(18)
C13 0.031(3) 0.025(2) 0.032(3) -0.003(2) -0.002(2) 0.0002(19)
C7 0.0145(19) 0.024(2) 0.021(2) 0.0029(17) -0.0032(17) 0.0003(16)
C5 0.017(2) 0.024(2) 0.028(2) 0.0022(18) 0.0004(18) -0.0023(17)
C17 0.025(2) 0.032(2) 0.036(3) 0.011(2) -0.001(2) -0.004(2)
C4 0.017(2) 0.018(2) 0.026(2) 0.0026(18) -0.0022(18) -0.0018(16)
C16 0.047(3) 0.050(3) 0.030(3) -0.015(2) 0.011(2) -0.014(3)
C14 0.044(3) 0.063(3) 0.029(4) -0.011(3) 0.017(3) -0.023(2)
C15 0.088(6) 0.105(6) 0.070(5) -0.049(5) 0.058(5) -0.054(5)

loop_
_atom_type_symbol
_atom_type_description
_atom_type_scat_dispersion_real
_atom_type_scat_dispersion_imag
_atom_type_scat_source
C C 0.0033 0.0016 'International Tables Vol C Tables 4.2.6.8 and 6.1.1.4'
H H 0.0000 0.0000 'International Tables Vol C Tables 4.2.6.8 and 6.1.1.4'
Br Br -0.2901 2.4595 'International Tables Vol C Tables 4.2.6.8 and 6.1.1.4'
N N 0.0061 0.0033 'International Tables Vol C Tables 4.2.6.8 and 6.1.1.4'
O O 0.0106 0.0060 'International Tables Vol C Tables 4.2.6.8 and 6.1.1.4'

loop_
_geom_angle_atom_site_label_1
_geom_angle_atom_site_label_2
_geom_angle_atom_site_label_3
_geom_angle
_geom_angle_site_symmetry_1
_geom_angle_site_symmetry_3
_geom_angle_publ_flag
C3 O1 H1 109.5 . . ?
C18 N1 H1A 117.0 . . ?
C18 N1 C12 126.0(3) . . ?
C12 N1 H1A 117.0 . . ?
C2 C1 Br1 118.4(3) . . ?
C2 C1 C6 122.0(4) . . ?
C6 C1 Br1 119.6(3) . . ?
O2 C18 N1 123.3(4) . . ?
O2 C18 C17 121.1(4) . . ?
N1 C18 C17 115.6(4) . . ?
C9 C10 C11 119.3(4) . . ?
C9 C10 C14 123.0(4) . . ?
C11 C10 C14 117.7(4) . . ?
C11 C12 N1 120.2(4) . . ?
C11 C12 C7 121.8(4) . . ?
C7 C12 N1 118.0(4) . . ?
C9 C8 H8 119.4 . . ?
C9 C8 C7 121.2(4) . . ?
C7 C8 H8 119.4 . . ?
O1 C3 C2 121.2(4) . . ?
O1 C3 C4 118.2(4) . . ?
C2 C3 C4 120.6(4) . . ?
C10 C9 H9 119.6 . . ?
C8 C9 C10 120.8(4) . . ?
C8 C9 H9 119.6 . . ?
C1 C2 C3 119.4(4) . . ?
C1 C2 H2 120.3 . . ?
C3 C2 H2 120.3 . . ?
C1 C6 H6 121.2 . . ?
C5 C6 C1 117.6(4) . . ?
C5 C6 H6 121.2 . . ?
C10 C11 C13 117.5(4) . . ?
C12 C11 C10 119.1(4) . . ?
C12 C11 C13 123.2(4) . . ?
C11 C13 H13A 109.9 . . ?
C11 C13 H13B 109.9 . . ?
C11 C13 C16 108.8(4) . . ?
H13A C13 H13B 108.3 . . ?
C16 C13 H13A 109.9 . . ?
C16 C13 H13B 109.9 . . ?
C12 C7 C4 122.9(4) . . ?
C8 C7 C12 117.8(4) . . ?
C8 C7 C4 119.1(4) . . ?
C6 C5 H5 118.5 . . ?
C6 C5 C4 123.0(4) . . ?
C4 C5 H5 118.5 . . ?
C18 C17 H17A 109.5 . . ?
C18 C17 H17B 109.5 . . ?
C18 C17 H17C 109.5 . . ?
H17A C17 H17B 109.5 . . ?
H17A C17 H17C 109.5 . . ?
H17B C17 H17C 109.5 . . ?
C3 C4 C7 124.1(4) . . ?
C5 C4 C3 117.3(4) . . ?
C5 C4 C7 118.7(4) . . ?
C13 C16 H16A 109.0 . . ?
C13 C16 H16B 109.0 . . ?
H16A C16 H16B 107.8 . . ?
C15 C16 C13 113.0(6) . . ?
C15 C16 H16A 109.0 . . ?
C15 C16 H16B 109.0 . . ?
C10 C14 H14A 108.4 . . ?
C10 C14 H14B 108.4 . . ?
H14A C14 H14B 107.4 . . ?
C15 C14 C10 115.6(5) . . ?
C15 C14 H14A 108.4 . . ?
C15 C14 H14B 108.4 . . ?
C16 C15 H15A 108.3 . . ?
C16 C15 H15B 108.3 . . ?
C14 C15 C16 116.0(6) . . ?
C14 C15 H15A 108.3 . . ?
C14 C15 H15B 108.3 . . ?
H15A C15 H15B 107.4 . . ?

loop_
_geom_bond_atom_site_label_1
_geom_bond_atom_site_label_2
_geom_bond_distance
_geom_bond_site_symmetry_2
_geom_bond_publ_flag
Br1 C1 1.902(4) . ?
O1 H1 0.8400 . ?
O1 C3 1.361(5) . ?
O2 C18 1.237(5) . ?
N1 H1A 0.8800 . ?
N1 C18 1.344(6) . ?
N1 C12 1.429(5) . ?
C1 C2 1.377(6) . ?
C1 C6 1.389(6) . ?
C18 C17 1.497(6) . ?
C10 C9 1.388(6) . ?
C10 C11 1.405(6) . ?
C10 C14 1.497(7) . ?
C12 C11 1.393(6) . ?
C12 C7 1.401(6) . ?
C8 H8 0.9500 . ?
C8 C9 1.384(6) . ?
C8 C7 1.392(6) . ?
C3 C2 1.389(6) . ?
C3 C4 1.410(6) . ?
C9 H9 0.9500 . ?
C2 H2 0.9500 . ?
C6 H6 0.9500 . ?
C6 C5 1.379(6) . ?
C11 C13 1.510(6) . ?
C13 H13A 0.9900 . ?
C13 H13B 0.9900 . ?
C13 C16 1.520(8) . ?
C7 C4 1.490(6) . ?
C5 H5 0.9500 . ?
C5 C4 1.395(6) . ?
C17 H17A 0.9800 . ?
C17 H17B 0.9800 . ?
C17 H17C 0.9800 . ?
C16 H16A 0.9900 . ?
C16 H16B 0.9900 . ?
C16 C15 1.517(8) . ?
C14 H14A 0.9900 . ?
C14 H14B 0.9900 . ?
C14 C15 1.455(10) . ?
C15 H15A 0.9900 . ?
C15 H15B 0.9900 . ?
